data_2010118
loop_
_publ_author_name
'Errington, William'
'Ismail, Matthew A.'

_publ_section_title Di-\m-fluoro-bis[bis(<i>N</i>,<i>N</i>-dimethylformamide)trifluorozirconium(IV)]
_journal_issue 10
_journal_name_full 'Acta Crystallographica Section C'
_journal_page_first 1540
_journal_page_last 1541
_journal_paper_doi 10.1107/S0108270194005974
_journal_volume 50
_journal_year 1994
_chemical_formula_sum 'C12 H28 F8 N4 O4 Zr2'
_chemical_formula_weight 626.82
_chemical_name_systematic
;
 Di-\m-fluoro-bis[bis(N,N-dimethylformamide)trifluorozirconium(IV)]
;
_space_group_IT_number 2
_symmetry_cell_setting triclinic
_symmetry_space_group_name_Hall '-P 1'
_symmetry_space_group_name_H-M 'P -1'
_audit_creation_method SHELXL
_cell_angle_alpha 96.40(8)
_cell_angle_beta 114.53(9)
_cell_angle_gamma 115.50(6)
_cell_formula_units_Z 1
_cell_length_a 8.369(8)
_cell_length_b 8.899(7)
_cell_length_c 9.501(12)
_cell_measurement_reflns_used 18
_cell_measurement_temperature 230(2)
_cell_measurement_theta_max 9
_cell_measurement_theta_min 8
_cell_volume 543.5(13)
_computing_cell_refinement 'Siemens R3m software'
_computing_data_collection 'Siemens R3m software'
_computing_data_reduction 'SHELXTL-Plus (Sheldrick, 1991)'
_computing_structure_refinement 'SHELXL93 (Sheldrick, 1994)'
_computing_structure_solution 'SHELXTL-Plus (Sheldrick, 1991)'
_diffrn_ambient_temperature 230(2)
_diffrn_measurement_device 'Siemens R3m'
_diffrn_measurement_method \w-2\q
_diffrn_radiation_monochromator graphite
_diffrn_radiation_source 'normal-focus sealed tube'
_diffrn_radiation_type MoK\a
_diffrn_radiation_wavelength 0.71073
_diffrn_reflns_av_R_equivalents 0.0487
_diffrn_reflns_av_sigmaI/netI 0.0304
_diffrn_reflns_limit_h_max 1
_diffrn_reflns_limit_h_min -9
_diffrn_reflns_limit_k_max 10
_diffrn_reflns_limit_k_min -9
_diffrn_reflns_limit_l_max 11
_diffrn_reflns_limit_l_min -10
_diffrn_reflns_number 2343
_diffrn_reflns_theta_max 25.05
_diffrn_reflns_theta_min 2.52
_diffrn_standards_decay_% none
_diffrn_standards_interval_count 200
_diffrn_standards_number 3
_exptl_absorpt_coefficient_mu 1.052
_exptl_absorpt_correction_T_max 0.94
_exptl_absorpt_correction_T_min 0.84
_exptl_absorpt_correction_type analytical
_exptl_crystal_colour Colourless
_exptl_crystal_density_diffrn 1.915
_exptl_crystal_description 'Flat block'
_exptl_crystal_F_000 312
_exptl_crystal_size_max 0.36
_exptl_crystal_size_mid 0.09
_exptl_crystal_size_min 0.06
_refine_diff_density_max 1.37
_refine_diff_density_min -1.19
_refine_ls_extinction_method none
_refine_ls_goodness_of_fit_all 1.048
_refine_ls_goodness_of_fit_obs 1.064
_refine_ls_hydrogen_treatment 'refxyz, U(H)=1.5U~eq~(C)'
_refine_ls_matrix_type full
_refine_ls_number_parameters 146
_refine_ls_number_reflns 1920
_refine_ls_number_restraints 2
_refine_ls_restrained_S_all 1.065
_refine_ls_restrained_S_obs 1.063
_refine_ls_R_factor_all 0.0408
_refine_ls_R_factor_obs 0.0382
_refine_ls_shift/esd_max -0.001
_refine_ls_shift/esd_mean 0.000
_refine_ls_structure_factor_coef Fsqd
_refine_ls_weighting_scheme
;calc w = 1/[\s^2^(F~o~^2^) + (0.0936P)^2^ + 0.1370P]
where P = (F~o~^2^ + 2F~c~^2^)/3
;
_refine_ls_wR_factor_all 0.1163
_refine_ls_wR_factor_obs 0.1115
_reflns_number_observed 1778
_reflns_number_total 1921
_reflns_observed_criterion I>2sigma(I)
_cod_data_source_file mu1124.cif
_cod_data_source_block zrmatab
_cod_depositor_comments
;
The following automatic conversions were performed:
'_symmetry_cell_setting' value 'Triclinic' changed to 'triclinic'
according to '/home/saulius/struct/CIF-dictionaries/cif_core.dic'
dictionary named 'cif_core.dic' version 2.4.1 from 2010-06-29.

Automatic conversion script
Id: cif_fix_enum 1527 2010-12-29 10:47:43Z saulius 

The following automatic conversions were performed:

'_symmetry_cell_setting' value 'Triclinic' changed to 'triclinic'
according to /home/saulius/struct/CIF-dictionaries/cif_core.dic
dictionary named 'cif_core.dic' version 2.4.1 from
2010-06-29.

'_exptl_absorpt_correction_type' value 'Analytical'
changed to 'analytical' according to
/home/saulius/struct/CIF-dictionaries/cif_core.dic dictionary named
'cif_core.dic' version 2.4.1 from 2010-06-29.

Automatic conversion script
Id: cif_fix_values 1715 2011-07-08 13:25:40Z adriana 

2019-10-08
Z value and formula fixed to values more according to usual
chemical conventions.                 miguel
;
_cod_original_formula_sum 'C6 H14 F4 N2 O2 Zr'
_cod_original_formula_weight 313.41
_cod_original_formula_units_Z 2
_cod_original_cell_volume 543.5(10)
_cod_database_code 2010118

loop_
_symmetry_equiv_pos_as_xyz
'x, y, z'
'-x, -y, -z'

loop_
_atom_site_aniso_label
_atom_site_aniso_U_11
_atom_site_aniso_U_22
_atom_site_aniso_U_33
_atom_site_aniso_U_12
_atom_site_aniso_U_13
_atom_site_aniso_U_23
Zr1 0.0272(3) 0.0222(3) 0.0201(3) 0.0200(2) 0.0118(2) 0.0093(2)
F1 0.0353(13) 0.0277(12) 0.043(2) 0.0152(11) 0.0188(12) 0.0116(11)
F2 0.0381(14) 0.0316(12) 0.049(2) 0.0233(11) 0.0280(13) 0.0219(11)
F3 0.062(2) 0.060(2) 0.0216(12) 0.052(2) 0.0161(12) 0.0136(11)
F4 0.0429(14) 0.0388(13) 0.0224(12) 0.0353(12) 0.0139(10) 0.0114(10)
O11 0.0325(15) 0.0280(13) 0.0233(14) 0.0237(12) 0.0113(12) 0.0109(11)
O21 0.049(2) 0.039(2) 0.030(2) 0.0374(15) 0.0220(14) 0.0152(13)
N11 0.028(2) 0.031(2) 0.029(2) 0.023(2) 0.0142(15) 0.0137(15)
N21 0.035(2) 0.025(2) 0.031(2) 0.0219(15) 0.019(2) 0.0084(14)
C11 0.034(2) 0.029(2) 0.032(2) 0.025(2) 0.021(2) 0.014(2)
C12 0.031(2) 0.039(2) 0.033(2) 0.022(2) 0.013(2) 0.012(2)
C13 0.040(2) 0.039(2) 0.034(2) 0.028(2) 0.020(2) 0.023(2)
C21 0.038(2) 0.027(2) 0.029(2) 0.024(2) 0.020(2) 0.012(2)
C22 0.054(3) 0.031(2) 0.046(3) 0.034(2) 0.028(2) 0.017(2)
C23 0.064(3) 0.045(3) 0.046(3) 0.040(2) 0.040(3) 0.023(2)

loop_
_atom_site_label
_atom_site_fract_x
_atom_site_fract_y
_atom_site_fract_z
_atom_site_U_iso_or_equiv
_atom_site_thermal_displace_type
_atom_site_calc_flag
_atom_site_refinement_flags
_atom_site_occupancy
_atom_site_disorder_group
_atom_site_type_symbol
Zr1 0.05302(5) 0.85504(4) 0.90341(4) 0.0201(2) Uani d . 1 . Zr
F1 -0.1682(4) 0.6443(3) 0.8975(3) 0.0368(6) Uani d . 1 . F
F2 0.3113(4) 1.0630(3) 0.9512(3) 0.0344(6) Uani d . 1 . F
F3 -0.0915(4) 0.8016(4) 0.6637(3) 0.0415(7) Uani d . 1 . F
F4 0.1042(4) 1.0057(3) 1.1297(3) 0.0299(5) Uani d . 1 . F
O11 0.2570(4) 0.8117(3) 1.1157(3) 0.0257(6) Uani d D 1 . O
O21 0.1363(5) 0.6832(4) 0.7990(4) 0.0322(7) Uani d D 1 . O
N11 0.5499(5) 0.9011(4) 1.3536(4) 0.0259(7) Uani d . 1 . N
N21 0.2400(5) 0.4946(4) 0.7669(4) 0.0269(7) Uani d . 1 . N
C11 0.4448(6) 0.9184(5) 1.2175(5) 0.0257(8) Uani d D 1 . C
H11 0.520(5) 1.009(5) 1.199(5) 0.031 Uiso d D 1 . H
C12 0.7687(6) 1.0330(6) 1.4709(6) 0.0339(9) Uani d . 1 . C
H12A 0.8451(10) 0.9735(7) 1.499(3) 0.051 Uiso calc R 1 . H
H12B 0.7845(8) 1.096(3) 1.5703(17) 0.051 Uiso calc R 1 . H
H12C 0.8218(14) 1.117(3) 1.4213(16) 0.051 Uiso calc R 1 . H
C13 0.4536(7) 0.7467(6) 1.3958(5) 0.0332(10) Uani d . 1 . C
H13A 0.478(4) 0.7866(6) 1.5061(17) 0.050 Uiso calc R 1 . H
H13B 0.513(4) 0.675(2) 1.393(4) 0.050 Uiso calc R 1 . H
H13C 0.3060(10) 0.677(2) 1.317(2) 0.050 Uiso calc R 1 . H
C21 0.1640(6) 0.5614(5) 0.8314(5) 0.0266(8) Uani d D 1 . C
H21 0.131(7) 0.514(5) 0.898(5) 0.032 Uiso d D 1 . H
C22 0.2734(8) 0.3530(6) 0.8080(6) 0.0374(10) Uani d . 1 . C
H22A 0.4195(10) 0.3955(16) 0.860(4) 0.056 Uiso calc R 1 . H
H22B 0.196(4) 0.2509(18) 0.7078(8) 0.056 Uiso calc R 1 . H
H22C 0.226(5) 0.319(3) 0.883(3) 0.056 Uiso calc R 1 . H
C23 0.3081(8) 0.5649(6) 0.6565(6) 0.0413(11) Uani d . 1 . C
H23A 0.251(5) 0.4671(7) 0.559(2) 0.062 Uiso calc R 1 . H
H23B 0.4579(8) 0.629(4) 0.7135(16) 0.062 Uiso calc R 1 . H
H23C 0.261(5) 0.645(4) 0.624(4) 0.062 Uiso calc R 1 . H

loop_
_atom_type_symbol
_atom_type_description
_atom_type_scat_dispersion_real
_atom_type_scat_dispersion_imag
_atom_type_scat_source
C C 0.0033 0.0016 'International Tables Vol C Tables 4.2.6.8 and 6.1.1.4'
H H 0.0000 0.0000 'International Tables Vol C Tables 4.2.6.8 and 6.1.1.4'
N N 0.0061 0.0033 'International Tables Vol C Tables 4.2.6.8 and 6.1.1.4'
O O 0.0106 0.0060 'International Tables Vol C Tables 4.2.6.8 and 6.1.1.4'
F F 0.0171 0.0103 'International Tables Vol C Tables 4.2.6.8 and 6.1.1.4'
Zr Zr -2.9673 0.5597 'International Tables Vol C Tables 4.2.6.8 and 6.1.1.4'

loop_
_geom_angle_atom_site_label_1
_geom_angle_atom_site_label_2
_geom_angle_atom_site_label_3
_geom_angle_site_symmetry_1
_geom_angle_site_symmetry_3
_geom_angle
_geom_angle_publ_flag
F1 Zr1 F3 . . 95.3(2) y
F1 Zr1 F2 . . 168.25(11) y
F3 Zr1 F2 . . 95.3(2) y
F1 Zr1 F4 . 2_577 93.80(13) ?
F3 Zr1 F4 . 2_577 76.26(12) ?
F2 Zr1 F4 . 2_577 93.65(13) ?
F1 Zr1 F4 . . 88.6(2) y
F3 Zr1 F4 . . 141.44(11) ?
F2 Zr1 F4 . . 86.3(2) y
F4 Zr1 F4 2_577 . 65.20(13) y
F1 Zr1 O21 . . 89.80(14) y
F3 Zr1 O21 . . 73.93(13) y
F2 Zr1 O21 . . 88.25(15) y
F4 Zr1 O21 2_577 . 150.17(11) ?
F4 Zr1 O21 . . 144.57(11) ?
F1 Zr1 O11 . . 83.1(2) ?
F3 Zr1 O11 . . 147.12(11) ?
F2 Zr1 O11 . . 85.3(2) ?
F4 Zr1 O11 2_577 . 136.60(11) ?
F4 Zr1 O11 . . 71.44(13) y
O21 Zr1 O11 . . 73.23(14) y
Zr1 F4 Zr1 2_577 . 114.80(13) y
C11 O11 Zr1 . . 126.4(3) y
C21 O21 Zr1 . . 134.0(3) y
C11 N11 C12 . . 122.1(4) ?
C11 N11 C13 . . 121.1(4) ?
C12 N11 C13 . . 116.9(4) ?
C21 N21 C22 . . 122.0(4) ?
C21 N21 C23 . . 121.6(4) ?
C22 N21 C23 . . 116.2(3) ?
O11 C11 N11 . . 124.4(4) y
O21 C21 N21 . . 122.9(4) y

loop_
_geom_bond_atom_site_label_1
_geom_bond_atom_site_label_2
_geom_bond_site_symmetry_2
_geom_bond_distance
_geom_bond_publ_flag
Zr1 F1 . 1.962(3) y
Zr1 F3 . 1.962(4) y
Zr1 F2 . 1.963(4) y
Zr1 F4 2_577 2.125(3) y
Zr1 F4 . 2.168(4) y
Zr1 O21 . 2.227(3) y
Zr1 O11 . 2.239(4) y
F4 Zr1 2_577 2.125(3) y
O11 C11 . 1.247(6) y
O21 C21 . 1.247(5) y
N11 C11 . 1.298(6) y
N11 C12 . 1.462(6) y
N11 C13 . 1.462(5) y
N21 C21 . 1.304(5) y
N21 C22 . 1.463(5) y
N21 C23 . 1.467(6) y

loop_
_geom_torsion_atom_site_label_1
_geom_torsion_atom_site_label_2
_geom_torsion_atom_site_label_3
_geom_torsion_atom_site_label_4
_geom_torsion_site_symmetry_1
_geom_torsion_site_symmetry_4
_geom_torsion
F1 Zr1 F4 Zr1 . 2_577 -94.9(2)
F3 Zr1 F4 Zr1 . 2_577 1.8(2)
F2 Zr1 F4 Zr1 . 2_577 95.7(2)
F4 Zr1 F4 Zr1 2_577 2_577 0.0
O21 Zr1 F4 Zr1 . 2_577 177.50(14)
O11 Zr1 F4 Zr1 . 2_577 -178.03(14)
F1 Zr1 O11 C11 . . -167.2(3)
F3 Zr1 O11 C11 . . 103.8(4)
F2 Zr1 O11 C11 . . 11.3(3)
F4 Zr1 O11 C11 2_577 . -79.0(3)
F4 Zr1 O11 C11 . . -76.4(3)
O21 Zr1 O11 C11 . . 100.9(3)
F1 Zr1 O21 C21 . . -46.9(4)
F3 Zr1 O21 C21 . . -142.4(4)
F2 Zr1 O21 C21 . . 121.6(4)
F4 Zr1 O21 C21 2_577 . -144.2(4)
F4 Zr1 O21 C21 . . 40.4(5)
O11 Zr1 O21 C21 . . 36.0(4)
Zr1 O11 C11 N11 . . 168.3(3)
C12 N11 C11 O11 . . -178.2(4)
C13 N11 C11 O11 . . 2.2(6)
Zr1 O21 C21 N21 . . -170.4(3)
C22 N21 C21 O21 . . 179.3(4)
C23 N21 C21 O21 . . 3.0(7)
